data_4304353
loop_
_publ_author_name
'Pei-Ying Lee'
'Lan-Chang Liang'

_publ_section_title
;
Nickel(II) Complexes Containing Bidentate Amido Phosphine Ligands Derived
from \a-Iminophosphorus Ylides: Synthesis and Structural Characterization
;
_journal_name_full 'Inorganic Chemistry'
_journal_page_first 749
_journal_page_last 758
_journal_paper_doi 10.1021/ic701836j
_journal_volume 47
_journal_year 2008
_chemical_formula_moiety 'C27 H24 N1 P1'
_chemical_formula_sum 'C27 H24 N P'
_chemical_formula_weight 393.44
_chemical_name_systematic
;
 ?
;
_space_group_IT_number 14
_symmetry_cell_setting monoclinic
_symmetry_space_group_name_Hall '-P 2ybc'
_symmetry_space_group_name_H-M 'P 1 21/c 1'
_atom_sites_solution_hydrogens geom
_atom_sites_solution_primary direct
_atom_sites_solution_secondary difmap
_audit_creation_method SHELXL-97
_cell_angle_alpha 90.00
_cell_angle_beta 110.1680(10)
_cell_angle_gamma 90.00
_cell_formula_units_Z 8
_cell_length_a 14.7550(3)
_cell_length_b 17.6120(4)
_cell_length_c 17.5880(4)
_cell_measurement_reflns_used 41102
_cell_measurement_temperature 100(2)
_cell_measurement_theta_max 25.028
_cell_measurement_theta_min 2.037
_cell_volume 4290.27(17)
_computing_cell_refinement 'HKL Scalepack (Otwinowski & Minor 1997)'
_computing_data_collection 'Collect (Nonius BV, 1997-2000)'
_computing_data_reduction 'HKL Denzo and Scalepack (Otwinowski & Minor 19'
_computing_molecular_graphics 'Ortep-3 for Windows (Farrugia, 1997)'
_computing_publication_material 'WinGX publication routines (Farrugia, 1999)'
_computing_structure_refinement 'SHELXL-97 (Sheldrick, 1997)'
_computing_structure_solution 'SHELXS-97 (Sheldrick, 1997)'
_diffrn_ambient_temperature 293(2)
_diffrn_measured_fraction_theta_full 0.997
_diffrn_measured_fraction_theta_max 0.997
_diffrn_measurement_device_type KappaCCD
_diffrn_measurement_method 'CCD rotation images, thick slices'
_diffrn_radiation_monochromator graphite
_diffrn_radiation_source 'fine-focus sealed tube'
_diffrn_radiation_type MoK\a
_diffrn_radiation_wavelength 0.71073
_diffrn_reflns_av_R_equivalents 0.0923
_diffrn_reflns_av_sigmaI/netI 0.0837
_diffrn_reflns_limit_h_max 17
_diffrn_reflns_limit_h_min -13
_diffrn_reflns_limit_k_max 20
_diffrn_reflns_limit_k_min -20
_diffrn_reflns_limit_l_max 20
_diffrn_reflns_limit_l_min -20
_diffrn_reflns_number 28392
_diffrn_reflns_theta_full 25.04
_diffrn_reflns_theta_max 25.04
_diffrn_reflns_theta_min 2.31
_exptl_absorpt_coefficient_mu 0.141
_exptl_absorpt_correction_T_max 0.999
_exptl_absorpt_correction_T_min 0.9118
_exptl_absorpt_correction_type multi-scan
_exptl_absorpt_process_details
;
 ?
;
_exptl_crystal_colour yellow
_exptl_crystal_density_diffrn 1.218
_exptl_crystal_density_method 'not measured'
_exptl_crystal_description prism
_exptl_crystal_F_000 1664
_exptl_crystal_size_max 0.44
_exptl_crystal_size_mid 0.4
_exptl_crystal_size_min 0.36
_refine_diff_density_max 0.490
_refine_diff_density_min -0.743
_refine_diff_density_rms 0.162
_refine_ls_extinction_method none
_refine_ls_goodness_of_fit_ref 1.070
_refine_ls_hydrogen_treatment mixed
_refine_ls_matrix_type full
_refine_ls_number_parameters 523
_refine_ls_number_reflns 7575
_refine_ls_number_restraints 0
_refine_ls_restrained_S_all 1.070
_refine_ls_R_factor_all 0.0989
_refine_ls_R_factor_gt 0.0580
_refine_ls_shift/su_max 0.035
_refine_ls_shift/su_mean 0.005
_refine_ls_structure_factor_coef Fsqd
_refine_ls_weighting_details 'calc w=1/[\s^2^(Fo^2^)+(0.0801P)^2^+2.1475P] where P=(Fo^2^+2Fc^2^)/3'
_refine_ls_weighting_scheme calc
_refine_ls_wR_factor_gt 0.1415
_refine_ls_wR_factor_ref 0.1693
_reflns_number_gt 5271
_reflns_number_total 7575
_reflns_threshold_expression >2sigma(I)
_cod_data_source_file ic701836j-file003_5.cif
_cod_data_source_block 3330
_cod_original_cell_volume 4290.27(16)
_cod_original_sg_symbol_H-M 'P 21/c'
_cod_database_code 4304353

loop_
_symmetry_equiv_pos_as_xyz
'x, y, z'
'-x, y+1/2, -z+1/2'
'-x, -y, -z'
'x, -y-1/2, z-1/2'

loop_
_atom_site_label
_atom_site_type_symbol
_atom_site_fract_x
_atom_site_fract_y
_atom_site_fract_z
_atom_site_U_iso_or_equiv
_atom_site_adp_type
_atom_site_occupancy
_atom_site_symmetry_multiplicity
_atom_site_calc_flag
_atom_site_refinement_flags
_atom_site_disorder_assembly
_atom_site_disorder_group
P1 P 0.41864(6) 0.00778(4) 0.21904(4) 0.0205(2) Uani 1 1 d . . .
P2 P -0.04574(6) 0.69437(4) 0.23018(4) 0.0202(2) Uani 1 1 d . . .
N1 N 0.61873(19) 0.01855(14) 0.30788(15) 0.0261(6) Uani 1 1 d . . .
N2 N 0.15793(19) 0.68895(14) 0.32284(15) 0.0261(6) Uani 1 1 d . . .
C1 C 0.7085(2) 0.03591(17) 0.36476(17) 0.0228(7) Uani 1 1 d . . .
C2 C 0.7737(2) -0.01831(18) 0.41072(18) 0.0289(8) Uani 1 1 d . . .
H2 H 0.7611 -0.0713 0.3991 0.035 Uiso 1 1 d R . .
C3 C 0.8570(2) 0.0037(2) 0.47266(18) 0.0338(8) Uani 1 1 d . . .
H3 H 0.9006 -0.0343 0.5041 0.041 Uiso 1 1 d R . .
C4 C 0.8777(2) 0.07989(19) 0.48971(19) 0.0338(8) Uani 1 1 d . . .
H4 H 0.9359 0.0945 0.5324 0.041 Uiso 1 1 d R . .
C5 C 0.8134(2) 0.13406(19) 0.44424(19) 0.0332(8) Uani 1 1 d . . .
H5 H 0.8276 0.1869 0.4556 0.040 Uiso 1 1 d R . .
C6 C 0.7296(2) 0.11258(17) 0.38313(18) 0.0277(7) Uani 1 1 d . . .
H6 H 0.6851 0.1507 0.3531 0.033 Uiso 1 1 d R . .
C7 C 0.6041(2) -0.02697(16) 0.24533(18) 0.0236(7) Uani 1 1 d . . .
C8 C 0.6831(2) -0.06508(17) 0.22337(19) 0.0271(7) Uani 1 1 d . . .
H8A H 0.6550 -0.0956 0.1758 0.033 Uiso 1 1 d R . .
H8B H 0.7208 -0.0968 0.2674 0.033 Uiso 1 1 d R . .
H8C H 0.7238 -0.0270 0.2129 0.033 Uiso 1 1 d R . .
C9 C 0.5067(2) -0.03919(16) 0.19567(17) 0.0216(7) Uani 1 1 d . . .
H9 H 0.4897 -0.0724 0.1496 0.026 Uiso 1 1 d R . .
C10 C 0.3937(2) -0.02422(16) 0.30822(18) 0.0231(7) Uani 1 1 d . . .
C11 C 0.4658(3) -0.0548(2) 0.3747(2) 0.0374(9) Uani 1 1 d . . .
H11 H 0.5295 -0.0612 0.3726 0.045 Uiso 1 1 d R . .
C12 C 0.4453(3) -0.0764(2) 0.4426(2) 0.0465(10) Uani 1 1 d . . .
H12 H 0.4960 -0.0963 0.4888 0.056 Uiso 1 1 d R . .
C13 C 0.3535(3) -0.06941(18) 0.4450(2) 0.0324(8) Uani 1 1 d . . .
H13 H 0.3400 -0.0842 0.4926 0.039 Uiso 1 1 d R . .
C14 C 0.2813(3) -0.04128(17) 0.3790(2) 0.0311(8) Uani 1 1 d . . .
H14 H 0.2171 -0.0371 0.3806 0.037 Uiso 1 1 d R . .
C15 C 0.3015(2) -0.01854(17) 0.31073(19) 0.0277(7) Uani 1 1 d . . .
H15 H 0.2503 0.0006 0.2645 0.033 Uiso 1 1 d R . .
C16 C 0.4386(2) 0.10963(16) 0.23099(16) 0.0205(7) Uani 1 1 d . . .
C17 C 0.4154(2) 0.15181(16) 0.28883(18) 0.0248(7) Uani 1 1 d . . .
H17 H 0.3871 0.1272 0.3239 0.030 Uiso 1 1 d R . .
C18 C 0.4352(2) 0.22930(17) 0.29561(19) 0.0294(8) Uani 1 1 d . . .
H18 H 0.4171 0.2586 0.3341 0.035 Uiso 1 1 d R . .
C19 C 0.4791(2) 0.26419(18) 0.24714(19) 0.0307(8) Uani 1 1 d . . .
H19 H 0.4935 0.3175 0.2532 0.037 Uiso 1 1 d R . .
C20 C 0.5027(2) 0.22187(17) 0.19007(18) 0.0277(8) Uani 1 1 d . . .
H20 H 0.5332 0.2460 0.1562 0.033 Uiso 1 1 d R . .
C21 C 0.4821(2) 0.14499(17) 0.18209(18) 0.0249(7) Uani 1 1 d . . .
H21 H 0.4980 0.1158 0.1423 0.030 Uiso 1 1 d R . .
C22 C 0.3072(2) -0.00711(16) 0.13569(17) 0.0216(7) Uani 1 1 d . . .
C23 C 0.2474(2) 0.05255(18) 0.09627(19) 0.0302(8) Uani 1 1 d . . .
H23 H 0.2652 0.1037 0.1143 0.036 Uiso 1 1 d R . .
C24 C 0.1625(3) 0.0386(2) 0.0319(2) 0.0380(9) Uani 1 1 d . . .
H24 H 0.1226 0.0803 0.0045 0.046 Uiso 1 1 d R . .
C25 C 0.1368(2) -0.0351(2) 0.00697(19) 0.0359(9) Uani 1 1 d . . .
H25 H 0.0781 -0.0449 -0.0372 0.043 Uiso 1 1 d R . .
C26 C 0.1955(2) -0.09516(19) 0.04598(19) 0.0328(8) Uani 1 1 d . . .
H26 H 0.1782 -0.1463 0.0279 0.039 Uiso 1 1 d R . .
C27 C 0.2792(2) -0.08159(17) 0.10963(18) 0.0270(7) Uani 1 1 d . . .
H27 H 0.3187 -0.1235 0.1369 0.032 Uiso 1 1 d R . .
C28 C 0.2517(2) 0.67841(17) 0.37839(18) 0.0248(7) Uani 1 1 d . . .
C29 C 0.3008(3) 0.73601(19) 0.4304(2) 0.0355(8) Uani 1 1 d . . .
H29 H 0.2720 0.7854 0.4260 0.043 Uiso 1 1 d R . .
C30 C 0.3900(3) 0.7231(2) 0.4888(2) 0.0428(10) Uani 1 1 d . . .
H30 H 0.4235 0.7636 0.5238 0.051 Uiso 1 1 d R . .
C31 C 0.4322(3) 0.6521(2) 0.4975(2) 0.0391(9) Uani 1 1 d . . .
H31 H 0.4949 0.6429 0.5371 0.047 Uiso 1 1 d R . .
C32 C 0.3828(3) 0.5939(2) 0.4476(2) 0.0372(9) Uani 1 1 d . . .
H32 H 0.4103 0.5439 0.4532 0.045 Uiso 1 1 d R . .
C33 C 0.2933(2) 0.60642(18) 0.38918(19) 0.0316(8) Uani 1 1 d . . .
H33 H 0.2600 0.5647 0.3561 0.038 Uiso 1 1 d R . .
C34 C 0.1398(2) 0.73467(16) 0.26048(18) 0.0233(7) Uani 1 1 d . . .
C35 C 0.2164(2) 0.77542(18) 0.23817(19) 0.0301(8) Uani 1 1 d . . .
H35A H 0.1867 0.8055 0.1905 0.036 Uiso 1 1 d R . .
H35B H 0.2591 0.7390 0.2277 0.036 Uiso 1 1 d R . .
H35C H 0.2523 0.8078 0.2821 0.036 Uiso 1 1 d R . .
C36 C 0.0421(2) 0.74419(16) 0.21001(17) 0.0226(7) Uani 1 1 d . . .
H36 H 0.0253 0.7790 0.1652 0.027 Uiso 1 1 d R . .
C37 C -0.0761(2) 0.72102(16) 0.31862(17) 0.0216(7) Uani 1 1 d . . .
C38 C -0.0046(3) 0.7283(2) 0.39453(19) 0.0382(9) Uani 1 1 d . . .
H38 H 0.0613 0.7182 0.3999 0.046 Uiso 1 1 d R . .
C39 C -0.0293(3) 0.7512(2) 0.46036(19) 0.0420(10) Uani 1 1 d . . .
H39 H 0.0208 0.7555 0.5124 0.050 Uiso 1 1 d R . .
C40 C -0.1232(3) 0.76634(18) 0.45210(19) 0.0326(8) Uani 1 1 d . . .
H40 H -0.1389 0.7837 0.4978 0.039 Uiso 1 1 d R . .
C41 C -0.1944(3) 0.75810(18) 0.37778(19) 0.0322(8) Uani 1 1 d . . .
H41 H -0.2604 0.7676 0.3722 0.039 Uiso 1 1 d R . .
C42 C -0.1713(2) 0.73513(18) 0.31156(18) 0.0298(8) Uani 1 1 d . . .
H42 H -0.2217 0.7299 0.2599 0.036 Uiso 1 1 d R . .
C43 C -0.0244(2) 0.59300(16) 0.23818(16) 0.0205(7) Uani 1 1 d . . .
C44 C -0.0576(2) 0.54683(16) 0.28764(18) 0.0246(7) Uani 1 1 d . . .
H44 H -0.0897 0.5690 0.3213 0.030 Uiso 1 1 d R . .
C45 C -0.0445(2) 0.46893(17) 0.28784(19) 0.0297(8) Uani 1 1 d . . .
H45 H -0.0678 0.4376 0.3218 0.036 Uiso 1 1 d R . .
C46 C 0.0012(2) 0.43662(18) 0.23946(19) 0.0304(8) Uani 1 1 d . . .
H46 H 0.0086 0.3825 0.2391 0.037 Uiso 1 1 d R . .
C47 C 0.0368(2) 0.48194(17) 0.19154(18) 0.0274(8) Uani 1 1 d . . .
H47 H 0.0695 0.4598 0.1583 0.033 Uiso 1 1 d R . .
C48 C 0.0241(2) 0.55997(17) 0.19107(18) 0.0247(7) Uani 1 1 d . . .
H48 H 0.0491 0.5915 0.1583 0.030 Uiso 1 1 d R . .
C49 C -0.1573(2) 0.70985(17) 0.14649(17) 0.0220(7) Uani 1 1 d . . .
C50 C -0.2128(2) 0.64945(18) 0.10423(17) 0.0254(7) Uani 1 1 d . . .
H50 H -0.1921 0.5980 0.1187 0.031 Uiso 1 1 d R . .
C51 C -0.2983(2) 0.66199(19) 0.04109(18) 0.0305(8) Uani 1 1 d . . .
H51 H -0.3353 0.6198 0.0117 0.037 Uiso 1 1 d R . .
C52 C -0.3304(2) 0.7353(2) 0.01977(18) 0.0326(8) Uani 1 1 d . . .
H52 H -0.3904 0.7439 -0.0235 0.039 Uiso 1 1 d R . .
C53 C -0.2757(2) 0.79632(19) 0.06081(18) 0.0311(8) Uani 1 1 d . . .
H53 H -0.2977 0.8472 0.0455 0.037 Uiso 1 1 d R . .
C54 C -0.1899(2) 0.78397(17) 0.12396(18) 0.0268(7) Uani 1 1 d . . .
H54 H -0.1525 0.8264 0.1525 0.032 Uiso 1 1 d R . .

loop_
_atom_site_aniso_label
_atom_site_aniso_U_11
_atom_site_aniso_U_22
_atom_site_aniso_U_33
_atom_site_aniso_U_23
_atom_site_aniso_U_13
_atom_site_aniso_U_12
P1 0.0200(5) 0.0204(4) 0.0213(4) -0.0006(3) 0.0073(3) 0.0004(3)
P2 0.0198(5) 0.0225(4) 0.0178(4) -0.0003(3) 0.0058(3) -0.0006(3)
N1 0.0247(16) 0.0269(14) 0.0279(14) -0.0033(11) 0.0105(12) -0.0006(11)
N2 0.0263(16) 0.0255(14) 0.0270(14) -0.0005(11) 0.0099(12) -0.0019(12)
C1 0.0176(18) 0.0329(17) 0.0197(15) -0.0003(13) 0.0086(13) -0.0009(14)
C2 0.032(2) 0.0290(17) 0.0281(17) 0.0032(14) 0.0139(15) 0.0034(15)
C3 0.028(2) 0.047(2) 0.0243(17) 0.0066(15) 0.0064(15) 0.0053(16)
C4 0.026(2) 0.048(2) 0.0248(17) -0.0025(15) 0.0053(15) -0.0046(16)
C5 0.032(2) 0.0344(18) 0.0332(18) -0.0034(15) 0.0115(16) -0.0073(16)
C6 0.027(2) 0.0276(17) 0.0298(17) 0.0016(14) 0.0121(15) 0.0002(14)
C7 0.0262(19) 0.0202(15) 0.0270(16) 0.0043(13) 0.0128(14) 0.0009(13)
C8 0.0243(19) 0.0282(17) 0.0304(17) 0.0019(14) 0.0115(14) 0.0041(14)
C9 0.0210(18) 0.0204(15) 0.0230(15) -0.0015(12) 0.0071(13) 0.0006(13)
C10 0.0257(19) 0.0181(15) 0.0273(16) -0.0018(13) 0.0116(14) -0.0016(13)
C11 0.024(2) 0.056(2) 0.0338(19) 0.0163(17) 0.0112(16) 0.0026(17)
C12 0.033(2) 0.069(3) 0.035(2) 0.0227(19) 0.0087(17) 0.0006(19)
C13 0.042(2) 0.0314(18) 0.0299(18) -0.0008(14) 0.0202(17) -0.0060(16)
C14 0.033(2) 0.0257(17) 0.043(2) 0.0026(15) 0.0238(17) 0.0011(15)
C15 0.027(2) 0.0264(17) 0.0314(17) 0.0030(14) 0.0119(15) 0.0045(14)
C16 0.0171(17) 0.0229(15) 0.0194(15) 0.0003(12) 0.0034(13) -0.0005(13)
C17 0.0241(19) 0.0261(16) 0.0244(16) -0.0002(13) 0.0085(14) 0.0008(13)
C18 0.030(2) 0.0247(17) 0.0313(17) -0.0069(14) 0.0076(15) 0.0008(14)
C19 0.029(2) 0.0227(16) 0.0312(17) 0.0006(14) -0.0009(15) -0.0052(14)
C20 0.0218(19) 0.0307(18) 0.0281(17) 0.0073(14) 0.0055(14) -0.0022(14)
C21 0.0223(18) 0.0264(17) 0.0255(16) 0.0001(13) 0.0077(14) 0.0017(13)
C22 0.0206(18) 0.0245(16) 0.0223(15) 0.0008(13) 0.0108(13) -0.0013(13)
C23 0.029(2) 0.0292(17) 0.0299(17) 0.0004(14) 0.0064(15) 0.0000(15)
C24 0.031(2) 0.039(2) 0.0366(19) 0.0054(16) 0.0031(16) 0.0049(17)
C25 0.023(2) 0.054(2) 0.0267(17) 0.0006(16) 0.0035(15) -0.0030(17)
C26 0.031(2) 0.0371(19) 0.0294(17) -0.0068(15) 0.0099(15) -0.0114(16)
C27 0.028(2) 0.0281(17) 0.0258(16) -0.0011(13) 0.0109(14) -0.0008(14)
C28 0.0210(19) 0.0315(17) 0.0258(16) 0.0023(14) 0.0129(14) -0.0017(14)
C29 0.034(2) 0.0301(18) 0.0373(19) 0.0015(15) 0.0066(17) -0.0030(16)
C30 0.042(2) 0.046(2) 0.0317(19) 0.0049(16) 0.0023(17) -0.0127(19)
C31 0.027(2) 0.057(2) 0.0299(18) 0.0164(17) 0.0050(16) -0.0068(18)
C32 0.035(2) 0.042(2) 0.038(2) 0.0098(16) 0.0157(17) 0.0087(17)
C33 0.031(2) 0.0329(18) 0.0327(18) -0.0023(15) 0.0128(15) 0.0047(15)
C34 0.0242(19) 0.0219(16) 0.0264(16) -0.0038(13) 0.0119(14) -0.0014(13)
C35 0.026(2) 0.0344(18) 0.0314(17) 0.0013(14) 0.0124(15) -0.0027(15)
C36 0.0248(19) 0.0204(15) 0.0229(15) 0.0034(12) 0.0087(14) 0.0001(13)
C37 0.0214(18) 0.0223(15) 0.0216(15) -0.0020(12) 0.0081(13) -0.0016(13)
C38 0.021(2) 0.067(2) 0.0275(18) -0.0045(17) 0.0085(15) -0.0048(17)
C39 0.034(2) 0.072(3) 0.0208(17) -0.0108(17) 0.0094(16) -0.0184(19)
C40 0.045(2) 0.0327(18) 0.0288(17) -0.0078(14) 0.0229(16) -0.0068(16)
C41 0.033(2) 0.0384(19) 0.0288(17) 0.0026(15) 0.0152(16) 0.0110(16)
C42 0.027(2) 0.0408(19) 0.0215(16) -0.0005(14) 0.0084(14) 0.0043(15)
C43 0.0174(17) 0.0242(15) 0.0180(14) -0.0003(12) 0.0037(13) -0.0031(13)
C44 0.0216(18) 0.0256(17) 0.0256(16) 0.0005(13) 0.0068(14) -0.0011(14)
C45 0.029(2) 0.0251(17) 0.0320(18) 0.0075(14) 0.0075(15) -0.0022(14)
C46 0.025(2) 0.0238(16) 0.0359(19) -0.0010(14) 0.0027(15) 0.0028(14)
C47 0.0260(19) 0.0276(17) 0.0257(16) -0.0046(13) 0.0054(14) 0.0031(14)
C48 0.0238(19) 0.0263(17) 0.0246(16) 0.0001(13) 0.0090(14) -0.0014(14)
C49 0.0198(18) 0.0288(16) 0.0188(14) 0.0001(13) 0.0086(13) 0.0005(13)
C50 0.0215(18) 0.0334(18) 0.0213(15) 0.0010(13) 0.0075(14) -0.0024(14)
C51 0.0205(19) 0.044(2) 0.0232(16) -0.0019(14) 0.0025(14) -0.0029(15)
C52 0.023(2) 0.055(2) 0.0193(16) 0.0044(16) 0.0062(14) 0.0078(17)
C53 0.031(2) 0.0396(19) 0.0228(16) 0.0063(14) 0.0088(15) 0.0138(16)
C54 0.029(2) 0.0300(17) 0.0216(15) -0.0036(13) 0.0093(14) 0.0033(14)

loop_
_atom_type_symbol
_atom_type_description
_atom_type_scat_dispersion_real
_atom_type_scat_dispersion_imag
_atom_type_scat_source
C C 0.0033 0.0016 'International Tables Vol C Tables 4.2.6.8 and 6.1.1.4'
H H 0.0000 0.0000 'International Tables Vol C Tables 4.2.6.8 and 6.1.1.4'
P P 0.1023 0.0942 'International Tables Vol C Tables 4.2.6.8 and 6.1.1.4'
N N 0.0061 0.0033 'International Tables Vol C Tables 4.2.6.8 and 6.1.1.4'

loop_
_geom_angle_atom_site_label_1
_geom_angle_atom_site_label_2
_geom_angle_atom_site_label_3
_geom_angle
_geom_angle_site_symmetry_1
_geom_angle_site_symmetry_3
_geom_angle_publ_flag
C9 P1 C22 106.85(14) . . ?
C9 P1 C16 113.57(14) . . ?
C22 P1 C16 107.64(13) . . ?
C9 P1 C10 117.05(14) . . ?
C22 P1 C10 104.86(14) . . ?
C16 P1 C10 106.19(13) . . ?
C36 P2 C49 107.29(14) . . ?
C36 P2 C43 113.59(14) . . ?
C49 P2 C43 107.27(13) . . ?
C36 P2 C37 118.31(14) . . ?
C49 P2 C37 103.50(14) . . ?
C43 P2 C37 105.97(13) . . ?
C7 N1 C1 125.1(3) . . ?
C34 N2 C28 122.1(3) . . ?
N1 C1 C6 117.4(3) . . ?
N1 C1 C2 124.1(3) . . ?
C6 C1 C2 118.2(3) . . ?
C3 C2 C1 120.7(3) . . ?
C4 C3 C2 120.6(3) . . ?
C3 C4 C5 119.0(3) . . ?
C6 C5 C4 120.7(3) . . ?
C5 C6 C1 120.8(3) . . ?
N1 C7 C9 116.5(3) . . ?
N1 C7 C8 124.5(3) . . ?
C9 C7 C8 119.0(3) . . ?
C7 C9 P1 118.2(2) . . ?
C15 C10 C11 118.6(3) . . ?
C15 C10 P1 120.0(2) . . ?
C11 C10 P1 121.4(3) . . ?
C12 C11 C10 120.1(3) . . ?
C13 C12 C11 120.8(3) . . ?
C14 C13 C12 119.6(3) . . ?
C13 C14 C15 120.0(3) . . ?
C10 C15 C14 120.9(3) . . ?
C21 C16 C17 119.7(3) . . ?
C21 C16 P1 117.6(2) . . ?
C17 C16 P1 122.6(2) . . ?
C16 C17 C18 119.2(3) . . ?
C19 C18 C17 120.8(3) . . ?
C18 C19 C20 119.7(3) . . ?
C21 C20 C19 119.8(3) . . ?
C20 C21 C16 120.6(3) . . ?
C23 C22 C27 118.5(3) . . ?
C23 C22 P1 122.5(2) . . ?
C27 C22 P1 119.0(2) . . ?
C24 C23 C22 120.7(3) . . ?
C25 C24 C23 119.8(3) . . ?
C24 C25 C26 120.2(3) . . ?
C27 C26 C25 120.2(3) . . ?
C26 C27 C22 120.7(3) . . ?
C29 C28 C33 118.0(3) . . ?
C29 C28 N2 121.8(3) . . ?
C33 C28 N2 119.8(3) . . ?
C30 C29 C28 121.1(3) . . ?
C29 C30 C31 120.6(3) . . ?
C30 C31 C32 118.8(3) . . ?
C33 C32 C31 120.8(3) . . ?
C32 C33 C28 120.7(3) . . ?
N2 C34 C36 117.8(3) . . ?
N2 C34 C35 123.9(3) . . ?
C36 C34 C35 118.3(3) . . ?
C34 C36 P2 119.5(2) . . ?
C42 C37 C38 118.5(3) . . ?
C42 C37 P2 120.5(2) . . ?
C38 C37 P2 121.0(2) . . ?
C39 C38 C37 119.8(3) . . ?
C40 C39 C38 121.0(3) . . ?
C39 C40 C41 119.6(3) . . ?
C40 C41 C42 120.2(3) . . ?
C41 C42 C37 120.8(3) . . ?
C48 C43 C44 119.3(3) . . ?
C48 C43 P2 118.5(2) . . ?
C44 C43 P2 122.2(2) . . ?
C45 C44 C43 120.0(3) . . ?
C46 C45 C44 120.3(3) . . ?
C45 C46 C47 120.4(3) . . ?
C48 C47 C46 119.7(3) . . ?
C47 C48 C43 120.3(3) . . ?
C50 C49 C54 118.7(3) . . ?
C50 C49 P2 121.5(2) . . ?
C54 C49 P2 119.8(2) . . ?
C51 C50 C49 120.9(3) . . ?
C50 C51 C52 120.0(3) . . ?
C51 C52 C53 119.9(3) . . ?
C54 C53 C52 120.2(3) . . ?
C53 C54 C49 120.2(3) . . ?

loop_
_geom_bond_atom_site_label_1
_geom_bond_atom_site_label_2
_geom_bond_distance
_geom_bond_site_symmetry_2
_geom_bond_publ_flag
P1 C9 1.705(3) . ?
P1 C22 1.805(3) . ?
P1 C16 1.818(3) . ?
P1 C10 1.820(3) . ?
P2 C36 1.701(3) . ?
P2 C49 1.811(3) . ?
P2 C43 1.810(3) . ?
P2 C37 1.822(3) . ?
N1 C7 1.318(4) . ?
N1 C1 1.391(4) . ?
N2 C34 1.312(4) . ?
N2 C28 1.404(4) . ?
C1 C6 1.398(4) . ?
C1 C2 1.398(4) . ?
C2 C3 1.388(4) . ?
C3 C4 1.386(5) . ?
C4 C5 1.388(5) . ?
C5 C6 1.382(4) . ?
C7 C9 1.418(4) . ?
C7 C8 1.506(4) . ?
C10 C15 1.379(4) . ?
C10 C11 1.390(4) . ?
C11 C12 1.383(5) . ?
C12 C13 1.376(5) . ?
C13 C14 1.369(5) . ?
C14 C15 1.392(4) . ?
C16 C21 1.385(4) . ?
C16 C17 1.394(4) . ?
C17 C18 1.392(4) . ?
C18 C19 1.380(5) . ?
C19 C20 1.388(5) . ?
C20 C21 1.384(4) . ?
C22 C23 1.393(4) . ?
C22 C27 1.404(4) . ?
C23 C24 1.390(4) . ?
C24 C25 1.380(5) . ?
C25 C26 1.389(5) . ?
C26 C27 1.371(4) . ?
C28 C29 1.391(4) . ?
C28 C33 1.393(4) . ?
C29 C30 1.381(5) . ?
C30 C31 1.381(5) . ?
C31 C32 1.383(5) . ?
C32 C33 1.383(5) . ?
C34 C36 1.419(4) . ?
C34 C35 1.501(4) . ?
C37 C42 1.390(4) . ?
C37 C38 1.393(4) . ?
C38 C39 1.388(5) . ?
C39 C40 1.370(5) . ?
C40 C41 1.373(5) . ?
C41 C42 1.382(4) . ?
C43 C48 1.395(4) . ?
C43 C44 1.397(4) . ?
C44 C45 1.385(4) . ?
C45 C46 1.378(5) . ?
C46 C47 1.389(5) . ?
C47 C48 1.386(4) . ?
C49 C50 1.391(4) . ?
C49 C54 1.400(4) . ?
C50 C51 1.381(4) . ?
C51 C52 1.382(5) . ?
C52 C53 1.388(5) . ?
C53 C54 1.384(4) . ?
